data_7048736
loop_
_publ_author_name
'Jiang, Dongmei'
'Yang, Xiaoping'
'Chen, Hongfen'
'Wang, Fei'
'Wang, Shiqing'
'Zhu, Ting'
'Zhang, Lijie'
'Huang, Shaoming'

_publ_section_title
;
 Cation sensing by luminescent high-nuclearity Zn-Eu Schiff base nanoscale
 complexes: high sensitivity to Ag<sup>+</sup> and Cd<sup>2+</sup> ions at
 the ppm level.
;
_journal_issue 6
_journal_name_full 'Dalton transactions (Cambridge, England : 2003)'
_journal_page_first 2206
_journal_page_last 2212
_journal_paper_doi 10.1039/c8dt04942d
_journal_volume 48
_journal_year 2019
_chemical_formula_sum 'C73 H78 N4 Nd2 O26 Zn2'
_chemical_formula_weight 1846.61
_chemical_name_systematic Cluster-2
_chemical_properties_physical Heat-sensitive
_space_group_IT_number 14
_space_group_name_Hall '-P 2yn'
_space_group_name_H-M_alt 'P 1 21/n 1'
_symmetry_cell_setting monoclinic
_symmetry_space_group_name_Hall '-P 2yn'
_symmetry_space_group_name_H-M 'P 1 21/n 1'
_atom_sites_solution_hydrogens geom
_atom_sites_solution_primary direct
_atom_sites_solution_secondary difmap
_audit_creation_method SHELXL-97
_audit_update_record
;
2018-06-05 deposited with the CCDC.
2019-01-03 downloaded from the CCDC.
;
_cell_angle_alpha 90.00
_cell_angle_beta 100.827(3)
_cell_angle_gamma 90.00
_cell_formula_units_Z 4
_cell_length_a 19.141(4)
_cell_length_b 20.744(4)
_cell_length_c 22.564(4)
_cell_measurement_reflns_used 7916
_cell_measurement_temperature 190(1)
_cell_measurement_theta_max 27.6265
_cell_measurement_theta_min 1.3118
_cell_volume 8800(3)
_computing_cell_refinement 'Collect software, Nonius B.V. 1998'
_computing_data_collection 'Collect software, Nonius B.V. 1998'
_computing_data_reduction
;
DENZO and Scalepack (Otwinoski and Minor, 1997)
;
_computing_molecular_graphics 'XP SHELXTL/PC, Siemens Analytical'
_computing_structure_refinement 'XL SHELXTL/PC, Siemens Analytical'
_computing_structure_solution
;

SIR97 - Altomare A., Burla M.C., Camalli M., Cascarano G.L., Giacovazzo C., 
Guagliardi A., Moliterni A.G.G., Polidori G.,Spagna R.
;
_diffrn_ambient_temperature 190(1)
_diffrn_detector_area_resol_mean 13.6612
_diffrn_measured_fraction_theta_full 0.997
_diffrn_measured_fraction_theta_max 0.997
_diffrn_measurement_device_type 'Mercury2 (2x2 bin mode)'
_diffrn_measurement_method dtprofit.ref
_diffrn_radiation_monochromator graphite
_diffrn_radiation_source 'fine-focus sealed tube'
_diffrn_radiation_type MoK\a
_diffrn_radiation_wavelength 0.71073
_diffrn_reflns_av_R_equivalents 0.1340
_diffrn_reflns_av_sigmaI/netI 0.1343
_diffrn_reflns_limit_h_max 22
_diffrn_reflns_limit_h_min -22
_diffrn_reflns_limit_k_max 24
_diffrn_reflns_limit_k_min -18
_diffrn_reflns_limit_l_max 19
_diffrn_reflns_limit_l_min -26
_diffrn_reflns_number 65312
_diffrn_reflns_theta_full 25.00
_diffrn_reflns_theta_max 25.00
_diffrn_reflns_theta_min 1.28
_exptl_absorpt_coefficient_mu 1.770
_exptl_absorpt_correction_T_max 1.0000
_exptl_absorpt_correction_T_min 0.7288
_exptl_absorpt_correction_type multi-scan
_exptl_absorpt_process_details 'DENZO and Scalepack (Otwinoski and Minor, 1997)'
_exptl_crystal_colour Yellow
_exptl_crystal_density_diffrn 1.394
_exptl_crystal_density_method 'not measured'
_exptl_crystal_description Block
_exptl_crystal_F_000 3728
_exptl_crystal_preparation Luminescent
_exptl_crystal_recrystallization_method 'Vapour deposition'
_exptl_crystal_size_max 0.15
_exptl_crystal_size_mid 0.13
_exptl_crystal_size_min 0.11
_refine_diff_density_max 1.428
_refine_diff_density_min -1.840
_refine_diff_density_rms 0.203
_refine_ls_extinction_method none
_refine_ls_goodness_of_fit_ref 1.123
_refine_ls_hydrogen_treatment mixed
_refine_ls_matrix_type full
_refine_ls_number_parameters 964
_refine_ls_number_reflns 15491
_refine_ls_number_restraints 645
_refine_ls_restrained_S_all 1.113
_refine_ls_R_factor_all 0.1601
_refine_ls_R_factor_gt 0.0932
_refine_ls_shift/su_max 0.001
_refine_ls_shift/su_mean 0.000
_refine_ls_structure_factor_coef Fsqd
_refine_ls_weighting_details 'calc w=1/[\s^2^(Fo^2^)+(0.1237P)^2^+57.6717P] where P=(Fo^2^+2Fc^2^)/3'
_refine_ls_weighting_scheme calc
_refine_ls_wR_factor_gt 0.2395
_refine_ls_wR_factor_ref 0.2986
_reflns_number_gt 9158
_reflns_number_total 15491
_reflns_threshold_expression >2sigma(I)
_cod_data_source_file c8dt04942d2.cif
_cod_data_source_block cluster-2
_cod_depositor_comments
;
The following automatic conversions were performed:

'_symmetry_cell_setting' value 'Monoclinic' changed to 'monoclinic'
according to
/home/data/users/saulius/crontab/automatic-downloads/rss-feeds/RSC/lib/dictionaries/cif_core.dic
dictionary named 'cif_core.dic' version 2.4.2 from 2011-04-26.

'_exptl_absorpt_correction_type' value 'Multi-scan' changed to
'multi-scan' according to
/home/data/users/saulius/crontab/automatic-downloads/rss-feeds/RSC/lib/dictionaries/cif_core.dic
dictionary named 'cif_core.dic' version 2.4.2 from 2011-04-26.

Automatic conversion script
Id: cif_fix_values 4973 2017-02-22 13:04:09Z antanas 

 Adding full bibliography for 7048735--7048737.cif.
;
_cod_original_sg_symbol_H-M P2(1)/n
_cod_database_code 7048736

loop_
_symmetry_equiv_pos_as_xyz
'x, y, z'
'-x+1/2, y+1/2, -z+1/2'
'-x, -y, -z'
'x-1/2, -y-1/2, z-1/2'

loop_
_atom_site_label
_atom_site_type_symbol
_atom_site_fract_x
_atom_site_fract_y
_atom_site_fract_z
_atom_site_U_iso_or_equiv
_atom_site_adp_type
_atom_site_occupancy
_atom_site_symmetry_multiplicity
_atom_site_calc_flag
_atom_site_refinement_flags
Nd1 Nd 0.66734(3) 0.55513(4) 0.31983(4) 0.0509(3) Uani 1 1 d U
Nd2 Nd -0.16633(3) 0.61692(4) -0.30132(4) 0.0461(2) Uani 1 1 d U
Zn1 Zn 0.50693(7) 0.54744(8) 0.21946(7) 0.0428(4) Uani 1 1 d U
Zn2 Zn -0.00483(7) 0.59177(7) -0.20584(7) 0.0430(4) Uani 1 1 d U
N1 N 0.4839(5) 0.4844(5) 0.1461(5) 0.044(3) Uani 1 1 d U
N2 N 0.0692(5) 0.6578(5) -0.1618(5) 0.044(3) Uani 1 1 d U
N3 N 0.4372(5) 0.6204(5) 0.1838(5) 0.041(2) Uani 1 1 d U
N4 N 0.0179(5) 0.5163(5) -0.1447(5) 0.045(3) Uani 1 1 d U
O1 O 0.6904(6) 0.4335(5) 0.3215(5) 0.072(3) Uani 1 1 d U
O2 O 0.5995(4) 0.4919(5) 0.2411(4) 0.051(2) Uani 1 1 d U
O3 O -0.0749(4) 0.6633(4) -0.2272(4) 0.048(2) Uani 1 1 d U
O4 O -0.1900(5) 0.7303(4) -0.2566(4) 0.055(2) Uani 1 1 d U
O5 O 0.6970(4) 0.6733(5) 0.2942(5) 0.062(3) Uani 1 1 d U
O6 O 0.5792(4) 0.6147(5) 0.2535(4) 0.052(2) Uani 1 1 d U
O7 O -0.0998(4) 0.5404(4) -0.2337(4) 0.043(2) Uani 1 1 d U
O8 O -0.1947(4) 0.4982(5) -0.3240(5) 0.059(3) Uani 1 1 d U
O9 O 0.6996(6) 0.5321(7) 0.4281(6) 0.089(4) Uani 1 1 d U
O10 O 0.6537(6) 0.6276(7) 0.4019(6) 0.084(3) Uani 1 1 d U
O11 O 0.7972(6) 0.5599(6) 0.3374(6) 0.085(3) Uani 1 1 d U
O12 O 0.7436(6) 0.5554(6) 0.2433(6) 0.080(3) Uani 1 1 d U
O13 O 0.5632(5) 0.5176(5) 0.3538(5) 0.067(3) Uani 1 1 d U
O14 O 0.4648(4) 0.5091(5) 0.2854(4) 0.054(2) Uani 1 1 d U
O15 O 0.0331(5) 0.5626(5) -0.2777(5) 0.056(2) Uani 1 1 d U
O16 O -0.0647(5) 0.5864(5) -0.3438(5) 0.068(3) Uani 1 1 d U
O17 O -0.2410(6) 0.6044(6) -0.2245(5) 0.077(3) Uani 1 1 d U
O18 O -0.2970(6) 0.6217(6) -0.3174(6) 0.080(3) Uani 1 1 d U
O19 O -0.1591(6) 0.7028(5) -0.3734(5) 0.068(3) Uani 1 1 d U
O20 O -0.2063(6) 0.6132(6) -0.4106(5) 0.078(3) Uani 1 1 d U
C1 C 0.7497(10) 0.4044(11) 0.3615(10) 0.107(7) Uani 1 1 d U
H1A H 0.7704 0.3716 0.3402 0.160 Uiso 1 1 calc R
H1B H 0.7334 0.3855 0.3953 0.160 Uiso 1 1 calc R
H1C H 0.7848 0.4368 0.3756 0.160 Uiso 1 1 calc R
C2 C 0.6414(8) 0.3945(8) 0.2847(8) 0.061(4) Uani 1 1 d U
C3 C 0.6384(9) 0.3298(9) 0.2900(8) 0.077(5) Uani 1 1 d U
H3A H 0.6701 0.3083 0.3198 0.092 Uiso 1 1 calc R
C4 C 0.5876(8) 0.2959(9) 0.2505(8) 0.074(5) Uani 1 1 d U
H4A H 0.5864 0.2512 0.2527 0.089 Uiso 1 1 calc R
C5 C 0.5404(8) 0.3267(7) 0.2092(7) 0.060(4) Uani 1 1 d U
H5A H 0.5056 0.3037 0.1835 0.072 Uiso 1 1 calc R
C6 C 0.5437(7) 0.3945(7) 0.2047(6) 0.048(3) Uani 1 1 d U
C7 C 0.5925(6) 0.4284(7) 0.2425(6) 0.046(3) Uani 1 1 d U
C8 C 0.4963(6) 0.4239(7) 0.1523(6) 0.047(3) Uani 1 1 d U
H8A H 0.4740 0.3965 0.1219 0.056 Uiso 1 1 calc R
C9 C 0.4480(6) 0.5069(7) 0.0879(6) 0.043(3) Uani 1 1 d U
C10 C 0.3837(7) 0.4808(7) 0.0563(6) 0.050(3) Uani 1 1 d U
H10A H 0.3610 0.4476 0.0730 0.060 Uiso 1 1 calc R
C11 C 0.3546(7) 0.5055(7) -0.0005(6) 0.052(3) Uani 1 1 d U
H11A H 0.3117 0.4889 -0.0211 0.062 Uiso 1 1 calc R
C12 C 0.3860(7) 0.5518(8) -0.0258(7) 0.055(4) Uani 1 1 d U
C13 C 0.4479(6) 0.5810(7) 0.0068(6) 0.049(3) Uani 1 1 d U
H13A H 0.4682 0.6160 -0.0095 0.058 Uiso 1 1 calc R
C14 C 0.4778(7) 0.5580(7) 0.0619(6) 0.052(3) Uani 1 1 d U
H14A H 0.5192 0.5770 0.0828 0.063 Uiso 1 1 calc R
C15 C 0.3593(7) 0.5754(8) -0.0892(7) 0.062(4) Uani 1 1 d U
H15B H 0.3677 0.5417 -0.1169 0.075 Uiso 1 1 calc R
H15A H 0.3876 0.6123 -0.0962 0.075 Uiso 1 1 calc R
C16 C 0.2810(7) 0.5945(7) -0.1050(6) 0.050(3) Uani 1 1 d U
C17 C 0.2509(7) 0.6342(7) -0.0699(7) 0.054(4) Uani 1 1 d U
H17A H 0.2777 0.6474 -0.0332 0.065 Uiso 1 1 calc R
C18 C 0.1817(6) 0.6563(7) -0.0859(6) 0.048(3) Uani 1 1 d U
H18A H 0.1625 0.6837 -0.0605 0.057 Uiso 1 1 calc R
C19 C 0.1415(6) 0.6368(6) -0.1410(6) 0.045(3) Uani 1 1 d U
C20 C 0.1726(7) 0.5959(8) -0.1764(7) 0.058(4) Uani 1 1 d U
H20A H 0.1465 0.5833 -0.2135 0.069 Uiso 1 1 calc R
C21 C 0.2410(7) 0.5729(7) -0.1589(7) 0.056(4) Uani 1 1 d U
H21A H 0.2598 0.5436 -0.1829 0.067 Uiso 1 1 calc R
C22 C 0.0542(6) 0.7168(7) -0.1512(6) 0.047(3) Uani 1 1 d U
H22A H 0.0916 0.7425 -0.1322 0.056 Uiso 1 1 calc R
C23 C -0.0149(7) 0.7469(7) -0.1658(7) 0.054(4) Uani 1 1 d U
C24 C -0.0186(9) 0.8114(8) -0.1432(7) 0.067(4) Uani 1 1 d U
H24A H 0.0213 0.8309 -0.1203 0.080 Uiso 1 1 calc R
C25 C -0.0809(9) 0.8428(9) -0.1558(8) 0.076(5) Uani 1 1 d U
H25A H -0.0848 0.8827 -0.1379 0.091 Uiso 1 1 calc R
C26 C -0.1383(8) 0.8188(7) -0.1936(7) 0.060(4) Uani 1 1 d U
H26A H -0.1798 0.8430 -0.2031 0.072 Uiso 1 1 calc R
C27 C -0.1349(7) 0.7603(7) -0.2170(6) 0.048(3) Uani 1 1 d U
C28 C -0.0744(6) 0.7217(6) -0.2037(6) 0.043(3) Uani 1 1 d U
C29 C -0.2503(8) 0.7669(8) -0.2769(8) 0.070(4) Uani 1 1 d U
H29A H -0.2758 0.7730 -0.2446 0.104 Uiso 1 1 calc R
H29B H -0.2801 0.7450 -0.3097 0.104 Uiso 1 1 calc R
H29C H -0.2366 0.8081 -0.2905 0.104 Uiso 1 1 calc R
C30 C 0.7560(9) 0.7108(9) 0.3267(8) 0.081(5) Uani 1 1 d U
H30A H 0.7836 0.7275 0.2987 0.122 Uiso 1 1 calc R
H30B H 0.7855 0.6838 0.3557 0.122 Uiso 1 1 calc R
H30C H 0.7380 0.7459 0.3471 0.122 Uiso 1 1 calc R
C31 C 0.6473(7) 0.7069(6) 0.2541(6) 0.046(3) Uani 1 1 d U
C32 C 0.6566(8) 0.7677(8) 0.2330(8) 0.065(4) Uani 1 1 d U
H32A H 0.6993 0.7894 0.2460 0.078 Uiso 1 1 calc R
C33 C 0.6024(8) 0.7971(8) 0.1924(8) 0.071(4) Uani 1 1 d U
H33A H 0.6099 0.8377 0.1771 0.085 Uiso 1 1 calc R
C34 C 0.5399(7) 0.7680(7) 0.1750(7) 0.061(4) Uani 1 1 d U
H34A H 0.5034 0.7890 0.1491 0.074 Uiso 1 1 calc R
C35 C 0.5290(6) 0.7050(6) 0.1958(6) 0.045(3) Uani 1 1 d U
C36 C 0.5832(6) 0.6737(7) 0.2337(6) 0.041(3) Uani 1 1 d U
C37 C 0.4579(7) 0.6792(6) 0.1781(6) 0.045(3) Uani 1 1 d U
H37A H 0.4230 0.7082 0.1605 0.054 Uiso 1 1 calc R
C38 C 0.3647(6) 0.6037(6) 0.1617(5) 0.037(3) Uani 1 1 d U
C39 C 0.3248(6) 0.6311(6) 0.1091(6) 0.044(3) Uani 1 1 d U
H39A H 0.3461 0.6606 0.0870 0.053 Uiso 1 1 calc R
C40 C 0.2568(7) 0.6153(7) 0.0904(7) 0.052(3) Uani 1 1 d U
H40A H 0.2313 0.6349 0.0559 0.063 Uiso 1 1 calc R
C41 C 0.2227(6) 0.5700(7) 0.1212(6) 0.046(3) Uani 1 1 d U
C42 C 0.2631(7) 0.5428(7) 0.1728(6) 0.050(3) Uani 1 1 d U
H42A H 0.2421 0.5125 0.1943 0.061 Uiso 1 1 calc R
C43 C 0.3314(6) 0.5590(7) 0.1925(6) 0.049(3) Uani 1 1 d U
H43A H 0.3567 0.5398 0.2272 0.059 Uiso 1 1 calc R
C44 C 0.1460(7) 0.5534(8) 0.1031(7) 0.059(4) Uani 1 1 d U
H44A H 0.1185 0.5868 0.1183 0.070 Uiso 1 1 calc R
H44B H 0.1376 0.5135 0.1231 0.070 Uiso 1 1 calc R
C45 C 0.1172(6) 0.5455(7) 0.0366(6) 0.047(3) Uani 1 1 d U
C46 C 0.0565(6) 0.5807(7) 0.0091(6) 0.047(3) Uani 1 1 d U
H46A H 0.0374 0.6114 0.0316 0.057 Uiso 1 1 calc R
C47 C 0.0250(7) 0.5708(7) -0.0503(7) 0.054(4) Uani 1 1 d U
H47A H -0.0159 0.5934 -0.0672 0.065 Uiso 1 1 calc R
C48 C 0.0547(7) 0.5269(7) -0.0843(6) 0.049(3) Uani 1 1 d U
C49 C 0.1163(6) 0.4936(7) -0.0585(6) 0.049(3) Uani 1 1 d U
H49A H 0.1370 0.4647 -0.0816 0.059 Uiso 1 1 calc R
C50 C 0.1461(7) 0.5036(7) 0.0007(7) 0.055(4) Uani 1 1 d U
H50A H 0.1873 0.4813 0.0172 0.065 Uiso 1 1 calc R
C51 C 0.0051(6) 0.4577(7) -0.1636(6) 0.046(3) Uani 1 1 d U
H51A H 0.0294 0.4251 -0.1399 0.056 Uiso 1 1 calc R
C52 C -0.0433(6) 0.4377(7) -0.2181(6) 0.046(3) Uani 1 1 d U
C53 C -0.0432(7) 0.3725(7) -0.2347(7) 0.054(4) Uani 1 1 d U
H53A H -0.0093 0.3451 -0.2130 0.065 Uiso 1 1 calc R
C54 C -0.0900(8) 0.3485(8) -0.2805(7) 0.065(4) Uani 1 1 d U
H54A H -0.0883 0.3054 -0.2913 0.078 Uiso 1 1 calc R
C55 C -0.1442(8) 0.3919(7) -0.3133(7) 0.061(4) Uani 1 1 d U
H55A H -0.1774 0.3766 -0.3457 0.073 Uiso 1 1 calc R
C56 C -0.1458(7) 0.4543(6) -0.2965(6) 0.043(3) Uani 1 1 d U
C57 C -0.0937(6) 0.4783(7) -0.2483(6) 0.043(3) Uani 1 1 d U
C58 C -0.2561(9) 0.4748(9) -0.3638(9) 0.084(5) Uani 1 1 d U
H58A H -0.2418 0.4473 -0.3936 0.126 Uiso 1 1 calc R
H58B H -0.2830 0.5105 -0.3833 0.126 Uiso 1 1 calc R
H58C H -0.2850 0.4507 -0.3412 0.126 Uiso 1 1 calc R
C59 C 0.6430(13) 0.5843(13) 0.4987(12) 0.130(9) Uani 1 1 d U
H59A H 0.6801 0.6019 0.5288 0.195 Uiso 1 1 calc R
H59B H 0.6320 0.5414 0.5100 0.195 Uiso 1 1 calc R
H59C H 0.6013 0.6108 0.4952 0.195 Uiso 1 1 calc R
C60 C 0.6672(9) 0.5825(11) 0.4387(9) 0.079(5) Uani 1 1 d U
C61 C 0.8680(9) 0.5786(10) 0.2632(9) 0.092(6) Uani 1 1 d U
H61A H 0.8944 0.5392 0.2636 0.138 Uiso 1 1 d R
H61B H 0.8938 0.6081 0.2923 0.138 Uiso 1 1 d R
H61C H 0.8612 0.5974 0.2233 0.138 Uiso 1 1 d R
C62 C 0.7988(9) 0.5634(9) 0.2802(9) 0.070(4) Uani 1 1 d U
C63 C 0.4614(9) 0.4688(9) 0.3824(8) 0.081(5) Uani 1 1 d U
H63A H 0.4131 0.4598 0.3636 0.122 Uiso 1 1 calc R
H63B H 0.4618 0.4976 0.4158 0.122 Uiso 1 1 calc R
H63C H 0.4849 0.4293 0.3967 0.122 Uiso 1 1 calc R
C64 C 0.4999(7) 0.4999(7) 0.3371(7) 0.055(4) Uani 1 1 d U
C65 C 0.0293(11) 0.5412(11) -0.3784(10) 0.108(7) Uani 1 1 d U
H65A H -0.0044 0.5433 -0.4157 0.162 Uiso 1 1 calc R
H65B H 0.0441 0.4973 -0.3704 0.162 Uiso 1 1 calc R
H65C H 0.0699 0.5674 -0.3812 0.162 Uiso 1 1 calc R
C66 C -0.0035(7) 0.5647(7) -0.3299(7) 0.055(4) Uani 1 1 d U
C67 C -0.1918(14) 0.6956(13) -0.4789(11) 0.131(9) Uani 1 1 d U
H67A H -0.2333 0.7223 -0.4885 0.197 Uiso 1 1 calc R
H67B H -0.1952 0.6609 -0.5074 0.197 Uiso 1 1 calc R
H67C H -0.1502 0.7208 -0.4806 0.197 Uiso 1 1 calc R
C68 C -0.1868(9) 0.6687(9) -0.4169(8) 0.076(5) Uani 1 1 d U
C69 C -0.3663(9) 0.6283(10) -0.2382(9) 0.091(6) Uani 1 1 d U
H69A H -0.3986 0.5930 -0.2490 0.136 Uiso 1 1 calc R
H69B H -0.3878 0.6674 -0.2557 0.136 Uiso 1 1 calc R
H69C H -0.3557 0.6326 -0.1950 0.136 Uiso 1 1 calc R
C70 C -0.2969(8) 0.6154(8) -0.2618(9) 0.069(4) Uani 1 1 d U
O21 O 0.760(2) 0.6469(19) 0.9000(18) 0.318(18) Uani 1 1 d DU
H21B H 0.7433 0.6607 0.8663 0.477 Uiso 1 1 calc R
C71 C 0.832(2) 0.671(3) 0.918(2) 0.32(3) Uani 1 1 d DU
H71A H 0.8315 0.7170 0.9198 0.486 Uiso 1 1 calc R
H71B H 0.8605 0.6570 0.8898 0.486 Uiso 1 1 calc R
H71C H 0.8522 0.6541 0.9575 0.486 Uiso 1 1 calc R
O22 O 1.329(3) 0.345(3) 0.900(2) 0.46(3) Uani 1 1 d DU
H22B H 1.3304 0.3054 0.9019 0.688 Uiso 1 1 calc R
C72 C 1.257(3) 0.364(3) 0.872(3) 0.34(3) Uani 1 1 d DU
H72A H 1.2278 0.3652 0.9023 0.516 Uiso 1 1 calc R
H72B H 1.2379 0.3345 0.8410 0.516 Uiso 1 1 calc R
H72C H 1.2586 0.4068 0.8551 0.516 Uiso 1 1 calc R
O23 O 1.073(3) 0.760(3) 1.091(3) 0.53(4) Uani 1 1 d DU
H23A H 1.0821 0.7980 1.0843 0.793 Uiso 1 1 calc R
C73 C 0.999(3) 0.754(4) 1.094(4) 0.51(6) Uani 1 1 d DU
H73A H 0.9921 0.7609 1.1345 0.761 Uiso 1 1 calc R
H73B H 0.9828 0.7108 1.0816 0.761 Uiso 1 1 calc R
H73C H 0.9713 0.7845 1.0675 0.761 Uiso 1 1 calc R
O1W O 0.8410(18) 0.5055(18) 0.5082(17) 0.286(15) Uani 1 1 d U
O2W O 1.487(3) 0.810(3) 0.948(3) 0.55(4) Uani 1 1 d U
O3W O -0.348(4) 0.387(3) -0.494(3) 0.58(4) Uani 1 1 d U

loop_
_atom_site_aniso_label
_atom_site_aniso_U_11
_atom_site_aniso_U_22
_atom_site_aniso_U_33
_atom_site_aniso_U_23
_atom_site_aniso_U_13
_atom_site_aniso_U_12
Nd1 0.0342(4) 0.0659(6) 0.0504(5) 0.0036(4) 0.0018(3) 0.0020(3)
Nd2 0.0358(4) 0.0372(4) 0.0618(5) 0.0071(4) 0.0004(3) -0.0030(3)
Zn1 0.0353(7) 0.0444(9) 0.0472(9) 0.0053(7) 0.0038(6) 0.0003(6)
Zn2 0.0366(7) 0.0373(9) 0.0528(10) 0.0010(7) 0.0023(6) -0.0029(6)
N1 0.042(5) 0.039(6) 0.050(6) 0.001(5) 0.004(4) 0.005(4)
N2 0.040(5) 0.036(6) 0.054(6) -0.005(5) 0.007(4) 0.000(4)
N3 0.036(4) 0.045(6) 0.041(5) 0.004(4) 0.006(4) 0.001(4)
N4 0.048(5) 0.035(6) 0.047(6) 0.003(5) -0.001(4) 0.001(4)
O1 0.066(5) 0.068(6) 0.075(6) 0.022(5) 0.000(5) 0.019(5)
O2 0.039(4) 0.058(6) 0.052(5) 0.006(4) 0.001(4) 0.007(4)
O3 0.046(4) 0.040(5) 0.055(5) -0.011(4) -0.001(4) 0.000(4)
O4 0.055(5) 0.040(5) 0.068(6) 0.000(4) 0.009(4) 0.005(4)
O5 0.036(4) 0.074(6) 0.074(6) -0.011(5) 0.000(4) -0.010(4)
O6 0.041(4) 0.054(6) 0.056(5) 0.000(4) -0.001(4) 0.000(4)
O7 0.043(4) 0.037(5) 0.046(5) 0.002(4) -0.004(4) 0.002(3)
O8 0.036(4) 0.066(6) 0.067(6) 0.013(5) -0.012(4) -0.004(4)
O9 0.078(6) 0.095(7) 0.087(7) 0.004(6) -0.007(6) 0.008(6)
O10 0.082(6) 0.100(8) 0.071(6) -0.002(6) 0.015(5) 0.004(6)
O11 0.058(5) 0.095(7) 0.099(7) 0.009(6) 0.004(5) 0.013(5)
O12 0.067(6) 0.092(7) 0.082(7) -0.015(6) 0.017(5) 0.004(5)
O13 0.053(5) 0.085(7) 0.058(6) 0.004(5) 0.003(4) -0.004(5)
O14 0.043(4) 0.064(6) 0.058(5) 0.009(4) 0.013(4) 0.005(4)
O15 0.051(5) 0.057(6) 0.060(6) -0.003(4) 0.013(4) -0.003(4)
O16 0.061(5) 0.075(6) 0.067(6) 0.006(5) 0.007(5) 0.005(5)
O17 0.073(6) 0.077(7) 0.080(7) 0.010(5) 0.011(5) 0.008(5)
O18 0.068(6) 0.090(7) 0.082(7) 0.003(6) 0.017(5) -0.004(5)
O19 0.077(6) 0.060(6) 0.065(6) -0.004(5) 0.009(5) -0.011(5)
O20 0.083(6) 0.071(7) 0.074(6) 0.011(5) -0.005(5) -0.029(5)
C1 0.088(9) 0.105(10) 0.118(10) 0.011(8) -0.002(8) 0.021(8)
C2 0.054(6) 0.062(8) 0.070(8) 0.010(6) 0.018(6) 0.013(6)
C3 0.074(8) 0.072(9) 0.080(8) 0.004(7) 0.004(7) 0.009(7)
C4 0.076(8) 0.063(8) 0.080(8) 0.018(7) 0.009(7) 0.001(7)
C5 0.061(7) 0.049(7) 0.068(8) 0.003(6) 0.008(6) 0.010(6)
C6 0.044(6) 0.046(7) 0.057(7) 0.003(6) 0.014(5) 0.005(5)
C7 0.044(6) 0.045(7) 0.050(7) 0.006(5) 0.013(5) 0.001(5)
C8 0.038(5) 0.051(7) 0.051(7) 0.000(6) 0.011(5) -0.001(5)
C9 0.039(5) 0.050(7) 0.044(6) -0.002(5) 0.016(5) 0.002(5)
C10 0.045(6) 0.047(7) 0.058(7) -0.001(6) 0.012(5) -0.002(5)
C11 0.043(6) 0.060(7) 0.051(7) -0.006(6) 0.008(5) -0.005(5)
C12 0.039(6) 0.066(8) 0.059(7) -0.003(6) 0.010(5) 0.014(6)
C13 0.045(6) 0.050(7) 0.051(7) 0.004(6) 0.008(5) -0.001(5)
C14 0.045(6) 0.057(7) 0.053(7) -0.002(6) 0.006(5) -0.005(5)
C15 0.053(6) 0.077(8) 0.055(7) 0.009(6) 0.009(6) 0.008(6)
C16 0.048(6) 0.057(7) 0.048(7) 0.009(6) 0.015(5) 0.006(5)
C17 0.047(6) 0.066(8) 0.051(7) -0.004(6) 0.012(5) -0.009(6)
C18 0.047(6) 0.048(7) 0.044(6) 0.003(5) -0.001(5) -0.008(5)
C19 0.042(5) 0.037(6) 0.056(7) 0.001(5) 0.012(5) -0.005(5)
C20 0.053(6) 0.058(7) 0.057(7) -0.002(6) -0.001(6) -0.001(6)
C21 0.050(6) 0.061(7) 0.059(7) -0.005(6) 0.014(6) 0.008(6)
C22 0.043(6) 0.041(7) 0.055(7) -0.003(5) 0.007(5) -0.003(5)
C23 0.057(6) 0.046(7) 0.061(7) 0.003(6) 0.020(6) -0.002(5)
C24 0.077(7) 0.053(8) 0.068(8) -0.010(6) 0.007(6) -0.005(6)
C25 0.077(8) 0.063(8) 0.086(9) -0.013(7) 0.013(7) 0.010(7)
C26 0.065(7) 0.051(7) 0.065(7) -0.004(6) 0.013(6) 0.009(6)
C27 0.045(6) 0.049(7) 0.050(7) 0.002(6) 0.012(5) 0.005(5)
C28 0.044(6) 0.038(6) 0.050(6) 0.004(5) 0.013(5) -0.003(5)
C29 0.061(7) 0.067(8) 0.081(8) 0.005(7) 0.011(6) 0.009(6)
C30 0.067(7) 0.076(9) 0.093(9) -0.016(7) -0.004(7) -0.005(7)
C31 0.046(6) 0.038(6) 0.056(7) -0.002(5) 0.012(5) -0.001(5)
C32 0.061(7) 0.054(8) 0.082(8) -0.004(7) 0.018(6) -0.004(6)
C33 0.062(7) 0.057(8) 0.095(9) 0.001(7) 0.020(7) -0.006(6)
C34 0.052(6) 0.052(7) 0.078(8) -0.001(6) 0.008(6) 0.003(6)
C35 0.043(6) 0.039(6) 0.055(7) 0.002(5) 0.012(5) -0.003(5)
C36 0.036(5) 0.043(7) 0.046(6) -0.003(5) 0.010(5) -0.002(5)
C37 0.050(6) 0.035(6) 0.050(6) 0.000(5) 0.011(5) 0.002(5)
C38 0.037(5) 0.033(6) 0.040(6) -0.009(5) 0.007(5) 0.002(4)
C39 0.041(5) 0.047(7) 0.044(6) 0.008(5) 0.008(5) -0.001(5)
C40 0.050(6) 0.055(7) 0.052(7) 0.005(6) 0.009(5) 0.005(6)
C41 0.041(5) 0.057(7) 0.043(6) -0.011(5) 0.015(5) -0.005(5)
C42 0.049(6) 0.042(7) 0.060(7) 0.009(6) 0.009(5) -0.008(5)
C43 0.043(6) 0.043(7) 0.058(7) 0.002(6) -0.001(5) -0.002(5)
C44 0.047(6) 0.072(8) 0.059(7) -0.001(6) 0.013(5) -0.010(6)
C45 0.044(6) 0.047(7) 0.050(7) 0.003(6) 0.011(5) -0.006(5)
C46 0.042(6) 0.047(7) 0.053(7) -0.005(6) 0.007(5) -0.001(5)
C47 0.052(6) 0.045(7) 0.063(7) -0.002(6) 0.006(6) 0.001(5)
C48 0.043(6) 0.052(7) 0.050(7) 0.005(6) 0.009(5) -0.006(5)
C49 0.039(5) 0.049(7) 0.059(7) -0.001(6) 0.007(5) 0.001(5)
C50 0.039(6) 0.063(7) 0.058(7) 0.006(6) 0.001(5) 0.006(5)
C51 0.042(6) 0.038(7) 0.060(7) 0.007(6) 0.011(5) 0.002(5)
C52 0.040(5) 0.046(7) 0.054(7) 0.000(6) 0.011(5) -0.003(5)
C53 0.054(6) 0.050(7) 0.058(7) 0.001(6) 0.009(6) 0.007(6)
C54 0.070(7) 0.044(7) 0.078(8) -0.010(6) 0.010(6) 0.002(6)
C55 0.060(7) 0.056(8) 0.063(7) -0.004(6) 0.001(6) -0.021(6)
C56 0.049(6) 0.026(6) 0.051(6) 0.004(5) 0.002(5) -0.009(5)
C57 0.036(5) 0.041(7) 0.050(6) 0.005(5) 0.005(5) -0.007(5)
C58 0.080(8) 0.072(8) 0.088(9) -0.002(7) -0.012(7) -0.008(7)
C59 0.126(11) 0.145(12) 0.122(12) 0.000(9) 0.030(9) -0.001(9)
C60 0.070(8) 0.092(9) 0.071(8) -0.007(7) 0.000(7) -0.007(7)
C61 0.084(8) 0.092(9) 0.103(10) 0.009(8) 0.024(7) 0.005(7)
C62 0.061(7) 0.072(8) 0.078(8) -0.002(7) 0.018(7) 0.008(6)
C63 0.074(8) 0.089(9) 0.083(9) 0.013(7) 0.020(7) -0.008(7)
C64 0.047(6) 0.060(7) 0.060(7) 0.009(6) 0.011(6) -0.003(6)
C65 0.107(10) 0.114(11) 0.104(10) -0.006(8) 0.020(8) 0.011(8)
C66 0.045(6) 0.059(7) 0.063(7) -0.005(6) 0.013(6) 0.002(6)
C67 0.147(12) 0.128(12) 0.116(11) 0.007(9) 0.017(9) -0.011(9)
C68 0.078(8) 0.070(8) 0.075(8) 0.009(7) 0.004(7) -0.004(7)
C69 0.067(8) 0.100(10) 0.107(10) 0.005(8) 0.020(7) -0.013(7)
C70 0.055(7) 0.074(8) 0.080(8) 0.002(7) 0.015(7) -0.007(6)
O21 0.32(2) 0.33(2) 0.31(2) 0.003(10) 0.061(10) 0.002(10)
C71 0.32(3) 0.32(3) 0.32(3) 0.005(10) 0.061(11) -0.005(10)
O22 0.46(3) 0.46(3) 0.46(3) -0.010(10) 0.086(12) 0.004(10)
C72 0.35(3) 0.35(3) 0.34(3) -0.003(10) 0.070(12) 0.004(10)
O23 0.53(4) 0.52(4) 0.53(4) -0.002(10) 0.099(12) 0.001(10)
C73 0.51(6) 0.51(6) 0.51(6) -0.004(10) 0.095(15) 0.002(10)
O1W 0.282(17) 0.288(18) 0.281(18) -0.009(10) 0.034(10) 0.015(10)
O2W 0.55(4) 0.55(4) 0.55(4) -0.005(10) 0.110(12) -0.001(10)
O3W 0.58(4) 0.58(4) 0.58(4) -0.002(10) 0.112(13) 0.002(10)

loop_
_atom_type_symbol
_atom_type_description
_atom_type_scat_dispersion_real
_atom_type_scat_dispersion_imag
_atom_type_scat_source
C C 0.0033 0.0016 'International Tables Vol C Tables 4.2.6.8 and 6.1.1.4'
H H 0.0000 0.0000 'International Tables Vol C Tables 4.2.6.8 and 6.1.1.4'
N N 0.0061 0.0033 'International Tables Vol C Tables 4.2.6.8 and 6.1.1.4'
O O 0.0106 0.0060 'International Tables Vol C Tables 4.2.6.8 and 6.1.1.4'
Zn Zn 0.2839 1.4301 'International Tables Vol C Tables 4.2.6.8 and 6.1.1.4'
Nd Nd -0.1943 3.0179 'International Tables Vol C Tables 4.2.6.8 and 6.1.1.4'

loop_
_geom_angle_atom_site_label_1
_geom_angle_atom_site_label_2
_geom_angle_atom_site_label_3
_geom_angle
O6 Nd1 O2 66.1(3)
O6 Nd1 O13 80.6(3)
O2 Nd1 O13 72.0(3)
O6 Nd1 O10 89.6(4)
O2 Nd1 O10 141.6(3)
O13 Nd1 O10 75.1(4)
O6 Nd1 O11 131.3(4)
O2 Nd1 O11 122.5(4)
O13 Nd1 O11 147.5(4)
O10 Nd1 O11 95.9(4)
O6 Nd1 O9 138.1(4)
O2 Nd1 O9 129.4(4)
O13 Nd1 O9 71.8(4)
O10 Nd1 O9 53.6(4)
O11 Nd1 O9 77.7(4)
O6 Nd1 O12 90.1(4)
O2 Nd1 O12 77.9(4)
O13 Nd1 O12 149.7(4)
O10 Nd1 O12 134.0(4)
O11 Nd1 O12 52.8(4)
O9 Nd1 O12 128.9(4)
O6 Nd1 O1 128.4(3)
O2 Nd1 O1 62.4(3)
O13 Nd1 O1 80.0(4)
O10 Nd1 O1 129.8(4)
O11 Nd1 O1 82.6(4)
O9 Nd1 O1 77.5(4)
O12 Nd1 O1 83.6(4)
O6 Nd1 O5 62.0(3)
O2 Nd1 O5 117.6(3)
O13 Nd1 O5 127.3(3)
O10 Nd1 O5 69.3(4)
O11 Nd1 O5 74.9(4)
O9 Nd1 O5 112.3(4)
O12 Nd1 O5 70.1(4)
O1 Nd1 O5 152.4(3)
O6 Nd1 C60 112.1(5)
O2 Nd1 C60 137.9(5)
O13 Nd1 C60 66.5(4)
O10 Nd1 C60 27.0(5)
O11 Nd1 C60 91.2(5)
O9 Nd1 C60 27.4(5)
O12 Nd1 C60 142.7(5)
O1 Nd1 C60 102.8(5)
O5 Nd1 C60 93.6(5)
O6 Nd1 C62 109.7(4)
O2 Nd1 C62 100.9(4)
O13 Nd1 C62 164.5(4)
O10 Nd1 C62 115.6(5)
O11 Nd1 C62 27.3(4)
O9 Nd1 C62 104.7(5)
O12 Nd1 C62 25.6(4)
O1 Nd1 C62 84.4(4)
O5 Nd1 C62 68.2(4)
C60 Nd1 C62 117.5(5)
O6 Nd1 Zn1 34.4(2)
O2 Nd1 Zn1 36.5(2)
O13 Nd1 Zn1 60.3(2)
O10 Nd1 Zn1 108.5(3)
O11 Nd1 Zn1 149.2(3)
O9 Nd1 Zn1 132.1(3)
O12 Nd1 Zn1 96.4(3)
O1 Nd1 Zn1 95.4(2)
O5 Nd1 Zn1 95.9(2)
C60 Nd1 Zn1 119.1(4)
C62 Nd1 Zn1 121.9(4)
O3 Nd2 O7 65.7(3)
O3 Nd2 O16 81.0(3)
O7 Nd2 O16 72.9(3)
O3 Nd2 O19 92.7(3)
O7 Nd2 O19 145.1(3)
O16 Nd2 O19 77.0(4)
O3 Nd2 O20 140.4(3)
O7 Nd2 O20 130.6(4)
O16 Nd2 O20 73.3(4)
O19 Nd2 O20 52.7(4)
O3 Nd2 O17 89.7(4)
O7 Nd2 O17 77.9(3)
O16 Nd2 O17 150.7(4)
O19 Nd2 O17 131.4(4)
O20 Nd2 O17 126.6(4)
O3 Nd2 O18 132.8(4)
O7 Nd2 O18 121.7(4)
O16 Nd2 O18 145.7(4)
O19 Nd2 O18 93.2(4)
O20 Nd2 O18 74.6(4)
O17 Nd2 O18 53.1(4)
O3 Nd2 O8 129.0(3)
O7 Nd2 O8 63.7(3)
O16 Nd2 O8 79.8(3)
O19 Nd2 O8 127.5(3)
O20 Nd2 O8 75.7(4)
O17 Nd2 O8 84.9(4)
O18 Nd2 O8 80.6(3)
O3 Nd2 O4 61.8(3)
O7 Nd2 O4 117.2(3)
O16 Nd2 O4 126.7(3)
O19 Nd2 O4 68.7(3)
O20 Nd2 O4 111.8(4)
O17 Nd2 O4 70.1(3)
O18 Nd2 O4 77.2(4)
O8 Nd2 O4 153.4(3)
O3 Nd2 C68 117.2(5)
O7 Nd2 C68 144.9(4)
O16 Nd2 C68 73.2(4)
O19 Nd2 C68 26.6(4)
O20 Nd2 C68 26.2(4)
O17 Nd2 C68 134.8(5)
O18 Nd2 C68 83.4(5)
O8 Nd2 C68 101.4(5)
O4 Nd2 C68 90.6(5)
O3 Nd2 C70 111.2(4)
O7 Nd2 C70 100.9(4)
O16 Nd2 C70 163.1(5)
O19 Nd2 C70 112.7(5)
O20 Nd2 C70 101.1(5)
O17 Nd2 C70 26.5(4)
O18 Nd2 C70 26.7(4)
O8 Nd2 C70 83.4(4)
O4 Nd2 C70 70.2(4)
C68 Nd2 C70 109.0(5)
O3 Nd2 Zn2 34.1(2)
O7 Nd2 Zn2 36.6(2)
O16 Nd2 Zn2 60.9(2)
O19 Nd2 Zn2 111.7(2)
O20 Nd2 Zn2 134.2(3)
O17 Nd2 Zn2 96.6(3)
O18 Nd2 Zn2 149.6(3)
O8 Nd2 Zn2 96.36(19)
O4 Nd2 Zn2 95.4(2)
C68 Nd2 Zn2 126.5(4)
C70 Nd2 Zn2 123.0(4)
O14 Zn1 O6 109.8(4)
O14 Zn1 N3 105.1(4)
O6 Zn1 N3 89.3(4)
O14 Zn1 N1 106.7(4)
O6 Zn1 N1 139.7(4)
N3 Zn1 N1 97.1(4)
O14 Zn1 O2 92.9(4)
O6 Zn1 O2 78.5(4)
N3 Zn1 O2 161.0(4)
N1 Zn1 O2 83.3(4)
O14 Zn1 Nd1 87.9(3)
O6 Zn1 Nd1 41.9(3)
N3 Zn1 Nd1 130.3(3)
N1 Zn1 Nd1 125.2(3)
O2 Zn1 Nd1 42.6(3)
O15 Zn2 O3 111.1(4)
O15 Zn2 N4 104.4(4)
O3 Zn2 N4 140.1(4)
O15 Zn2 N2 105.6(4)
O3 Zn2 N2 89.6(4)
N4 Zn2 N2 98.1(4)
O15 Zn2 O7 91.7(4)
O3 Zn2 O7 78.4(3)
N4 Zn2 O7 83.0(4)
N2 Zn2 O7 161.7(4)
O15 Zn2 Nd2 87.6(3)
O3 Zn2 Nd2 42.0(2)
N4 Zn2 Nd2 125.3(3)
N2 Zn2 Nd2 130.2(3)
O7 Zn2 Nd2 42.9(2)
C8 N1 C9 117.7(11)
C8 N1 Zn1 121.3(9)
C9 N1 Zn1 120.9(8)
C22 N2 C19 117.4(11)
C22 N2 Zn2 123.8(8)
C19 N2 Zn2 118.8(8)
C37 N3 C38 119.3(10)
C37 N3 Zn1 122.6(8)
C38 N3 Zn1 118.0(8)
C51 N4 C48 119.1(11)
C51 N4 Zn2 119.1(9)
C48 N4 Zn2 121.4(8)
C2 O1 C1 119.6(14)
C2 O1 Nd1 118.0(8)
C1 O1 Nd1 122.3(12)
C7 O2 Zn1 117.8(7)
C7 O2 Nd1 124.9(8)
Zn1 O2 Nd1 100.9(4)
C28 O3 Zn2 129.0(8)
C28 O3 Nd2 126.9(8)
Zn2 O3 Nd2 104.0(4)
C29 O4 C27 116.8(11)
C29 O4 Nd2 123.7(9)
C27 O4 Nd2 118.7(7)
C31 O5 C30 115.9(12)
C31 O5 Nd1 118.1(7)
C30 O5 Nd1 125.1(10)
C36 O6 Zn1 126.7(8)
C36 O6 Nd1 128.3(7)
Zn1 O6 Nd1 103.6(4)
C57 O7 Zn2 116.8(7)
C57 O7 Nd2 122.8(7)
Zn2 O7 Nd2 100.5(3)
C56 O8 C58 118.2(12)
C56 O8 Nd2 116.7(7)
C58 O8 Nd2 125.1(9)
C60 O9 Nd1 89.2(11)
C60 O10 Nd1 90.3(12)
C62 O11 Nd1 93.1(9)
C62 O12 Nd1 94.2(11)
C64 O13 Nd1 144.5(10)
C64 O14 Zn1 122.6(9)
C66 O15 Zn2 122.0(9)
C66 O16 Nd2 142.3(10)
C70 O17 Nd2 92.5(10)
C70 O18 Nd2 92.1(10)
C68 O19 Nd2 92.4(10)
C68 O20 Nd2 92.6(11)
O1 C1 H1A 109.5
O1 C1 H1B 109.5
H1A C1 H1B 109.5
O1 C1 H1C 109.5
H1A C1 H1C 109.5
H1B C1 H1C 109.5
C3 C2 O1 124.2(15)
C3 C2 C7 121.8(16)
O1 C2 C7 114.0(14)
C2 C3 C4 119.1(17)
C2 C3 H3A 120.5
C4 C3 H3A 120.5
C5 C4 C3 120.7(17)
C5 C4 H4A 119.7
C3 C4 H4A 119.7
C4 C5 C6 119.6(15)
C4 C5 H5A 120.2
C6 C5 H5A 120.2
C7 C6 C5 120.8(13)
C7 C6 C8 122.9(13)
C5 C6 C8 116.0(13)
O2 C7 C6 124.6(12)
O2 C7 C2 117.3(13)
C6 C7 C2 118.0(14)
N1 C8 C6 124.3(13)
N1 C8 H8A 117.8
C6 C8 H8A 117.8
C14 C9 C10 117.9(13)
C14 C9 N1 118.1(11)
C10 C9 N1 124.0(12)
C11 C10 C9 119.0(13)
C11 C10 H10A 120.5
C9 C10 H10A 120.5
C12 C11 C10 122.0(13)
C12 C11 H11A 119.0
C10 C11 H11A 119.0
C11 C12 C13 119.6(14)
C11 C12 C15 123.1(13)
C13 C12 C15 117.3(14)
C14 C13 C12 119.7(14)
C14 C13 H13A 120.1
C12 C13 H13A 120.1
C13 C14 C9 121.5(13)
C13 C14 H14A 119.2
C9 C14 H14A 119.2
C12 C15 C16 116.7(12)
C12 C15 H15B 108.1
C16 C15 H15B 108.1
C12 C15 H15A 108.1
C16 C15 H15A 108.1
H15B C15 H15A 107.3
C17 C16 C21 119.2(13)
C17 C16 C15 122.2(14)
C21 C16 C15 118.5(13)
C16 C17 C18 123.0(14)
C16 C17 H17A 118.5
C18 C17 H17A 118.5
C17 C18 C19 118.5(13)
C17 C18 H18A 120.7
C19 C18 H18A 120.7
C20 C19 C18 118.1(12)
C20 C19 N2 119.4(12)
C18 C19 N2 122.5(12)
C19 C20 C21 122.6(14)
C19 C20 H20A 118.7
C21 C20 H20A 118.7
C20 C21 C16 118.5(14)
C20 C21 H21A 120.7
C16 C21 H21A 120.7
N2 C22 C23 126.4(12)
N2 C22 H22A 116.8
C23 C22 H22A 116.8
C28 C23 C24 118.6(13)
C28 C23 C22 126.0(13)
C24 C23 C22 115.1(13)
C25 C24 C23 118.5(15)
C25 C24 H24A 120.8
C23 C24 H24A 120.8
C24 C25 C26 122.7(16)
C24 C25 H25A 118.7
C26 C25 H25A 118.7
C27 C26 C25 119.4(15)
C27 C26 H26A 120.3
C25 C26 H26A 120.3
C26 C27 O4 125.0(12)
C26 C27 C28 122.6(13)
O4 C27 C28 112.4(12)
O3 C28 C23 122.3(12)
O3 C28 C27 119.8(12)
C23 C28 C27 117.9(13)
O4 C29 H29A 109.5
O4 C29 H29B 109.5
H29A C29 H29B 109.5
O4 C29 H29C 109.5
H29A C29 H29C 109.5
H29B C29 H29C 109.5
O5 C30 H30A 109.5
O5 C30 H30B 109.5
H30A C30 H30B 109.5
O5 C30 H30C 109.5
H30A C30 H30C 109.5
H30B C30 H30C 109.5
C32 C31 O5 125.2(12)
C32 C31 C36 119.9(13)
O5 C31 C36 114.9(12)
C31 C32 C33 120.2(15)
C31 C32 H32A 119.9
C33 C32 H32A 119.9
C34 C33 C32 120.9(16)
C34 C33 H33A 119.6
C32 C33 H33A 119.6
C33 C34 C35 120.0(15)
C33 C34 H34A 120.0
C35 C34 H34A 120.0
C36 C35 C34 119.9(12)
C36 C35 C37 124.0(12)
C34 C35 C37 115.9(12)
O6 C36 C35 124.5(11)
O6 C36 C31 116.7(11)
C35 C36 C31 118.8(12)
N3 C37 C35 127.5(12)
N3 C37 H37A 116.3
C35 C37 H37A 116.3
C43 C38 C39 117.8(11)
C43 C38 N3 119.8(11)
C39 C38 N3 122.4(11)
C40 C39 C38 120.8(12)
C40 C39 H39A 119.6
C38 C39 H39A 119.6
C39 C40 C41 121.7(13)
C39 C40 H40A 119.1
C41 C40 H40A 119.1
C42 C41 C40 116.8(12)
C42 C41 C44 120.0(12)
C40 C41 C44 123.1(13)
C43 C42 C41 121.9(13)
C43 C42 H42A 119.0
C41 C42 H42A 119.0
C42 C43 C38 120.9(13)
C42 C43 H43A 119.6
C38 C43 H43A 119.6
C41 C44 C45 117.1(11)
C41 C44 H44A 108.0
C45 C44 H44A 108.0
C41 C44 H44B 108.0
C45 C44 H44B 108.0
H44A C44 H44B 107.3
C50 C45 C46 117.2(13)
C50 C45 C44 122.9(13)
C46 C45 C44 119.8(13)
C47 C46 C45 121.5(13)
C47 C46 H46A 119.2
C45 C46 H46A 119.2
C46 C47 C48 119.3(13)
C46 C47 H47A 120.4
C48 C47 H47A 120.4
C47 C48 C49 119.9(13)
C47 C48 N4 116.8(12)
C49 C48 N4 123.3(13)
C50 C49 C48 119.9(13)
C50 C49 H49A 120.1
C48 C49 H49A 120.1
C49 C50 C45 122.1(13)
C49 C50 H50A 118.9
C45 C50 H50A 118.9
N4 C51 C52 126.5(12)
N4 C51 H51A 116.7
C52 C51 H51A 116.7
C57 C52 C53 119.9(13)
C57 C52 C51 121.7(13)
C53 C52 C51 117.9(12)
C54 C53 C52 122.3(14)
C54 C53 H53A 118.9
C52 C53 H53A 118.9
C53 C54 C55 118.2(14)
C53 C54 H54A 120.9
C55 C54 H54A 120.9
C56 C55 C54 119.9(13)
C56 C55 H55A 120.1
C54 C55 H55A 120.1
C55 C56 O8 124.0(12)
C55 C56 C57 120.1(13)
O8 C56 C57 115.9(11)
O7 C57 C52 123.9(12)
O7 C57 C56 116.3(11)
C52 C57 C56 119.7(13)
O8 C58 H58A 109.5
O8 C58 H58B 109.5
H58A C58 H58B 109.5
O8 C58 H58C 109.5
H58A C58 H58C 109.5
H58B C58 H58C 109.5
C60 C59 H59A 109.5
C60 C59 H59B 109.5
H59A C59 H59B 109.5
C60 C59 H59C 109.5
H59A C59 H59C 109.5
H59B C59 H59C 109.5
O10 C60 O9 123.0(19)
O10 C60 C59 121(2)
O9 C60 C59 116(2)
O10 C60 Nd1 62.7(10)
O9 C60 Nd1 63.4(10)
C59 C60 Nd1 159.7(15)
C62 C61 H61A 108.2
C62 C61 H61B 109.2
H61A C61 H61B 109.3
C62 C61 H61C 110.9
H61A C61 H61C 109.3
H61B C61 H61C 109.9
O12 C62 O11 119.2(15)
O12 C62 C61 123.5(17)
O11 C62 C61 117.3(16)
O12 C62 Nd1 60.2(9)
O11 C62 Nd1 59.6(8)
C61 C62 Nd1 170.7(13)
C64 C63 H63A 109.5
C64 C63 H63B 109.5
H63A C63 H63B 109.5
C64 C63 H63C 109.5
H63A C63 H63C 109.5
H63B C63 H63C 109.5
O14 C64 O13 123.8(13)
O14 C64 C63 117.0(13)
O13 C64 C63 119.2(14)
C66 C65 H65A 109.5
C66 C65 H65B 109.5
H65A C65 H65B 109.5
C66 C65 H65C 109.5
H65A C65 H65C 109.5
H65B C65 H65C 109.5
O16 C66 O15 125.8(14)
O16 C66 C65 117.2(16)
O15 C66 C65 117.0(14)
C68 C67 H67A 109.5
C68 C67 H67B 109.5
H67A C67 H67B 109.5
C68 C67 H67C 109.5
H67A C67 H67C 109.5
H67B C67 H67C 109.5
O20 C68 O19 122.3(17)
O20 C68 C67 119.5(19)
O19 C68 C67 118.1(18)
O20 C68 Nd2 61.3(9)
O19 C68 Nd2 61.0(9)
C67 C68 Nd2 175.6(15)
C70 C69 H69A 109.5
C70 C69 H69B 109.5
H69A C69 H69B 109.5
C70 C69 H69C 109.5
H69A C69 H69C 109.5
H69B C69 H69C 109.5
O17 C70 O18 121.9(15)
O17 C70 C69 118.8(17)
O18 C70 C69 119.0(16)
O17 C70 Nd2 61.1(8)
O18 C70 Nd2 61.2(8)
C69 C70 Nd2 169.2(12)
C71 O21 H21B 109.5
O21 C71 H71A 109.5
O21 C71 H71B 109.5
H71A C71 H71B 109.5
O21 C71 H71C 109.5
H71A C71 H71C 109.5
H71B C71 H71C 109.5
C72 O22 H22B 109.5
O22 C72 H72A 109.5
O22 C72 H72B 109.5
H72A C72 H72B 109.5
O22 C72 H72C 109.5
H72A C72 H72C 109.5
H72B C72 H72C 109.5
C73 O23 H23A 109.5
O23 C73 H73A 109.5
O23 C73 H73B 109.5
H73A C73 H73B 109.5
O23 C73 H73C 109.5
H73A C73 H73C 109.5
H73B C73 H73C 109.5

loop_
_geom_bond_atom_site_label_1
_geom_bond_atom_site_label_2
_geom_bond_distance
Nd1 O6 2.379(9)
Nd1 O2 2.387(9)
Nd1 O13 2.395(10)
Nd1 O10 2.436(12)
Nd1 O11 2.444(11)
Nd1 O9 2.452(13)
Nd1 O12 2.461(11)
Nd1 O1 2.560(11)
Nd1 O5 2.605(11)
Nd1 C60 2.74(2)
Nd1 C62 2.829(16)
Nd1 Zn1 3.4597(16)
Nd2 O3 2.384(8)
Nd2 O7 2.395(8)
Nd2 O16 2.409(10)
Nd2 O19 2.434(11)
Nd2 O20 2.441(12)
Nd2 O17 2.458(12)
Nd2 O18 2.460(11)
Nd2 O8 2.553(10)
Nd2 O4 2.632(9)
Nd2 C68 2.781(18)
Nd2 C70 2.807(16)
Nd2 Zn2 3.4596(16)
Zn1 O14 1.986(9)
Zn1 O6 2.013(9)
Zn1 N3 2.079(10)
Zn1 N1 2.090(11)
Zn1 O2 2.094(8)
Zn2 O15 1.991(10)
Zn2 O3 1.997(9)
Zn2 N4 2.077(11)
Zn2 N2 2.084(10)
Zn2 O7 2.099(8)
N1 C8 1.281(17)
N1 C9 1.440(16)
N2 C22 1.290(16)
N2 C19 1.444(15)
N3 C37 1.296(16)
N3 C38 1.427(14)
N4 C51 1.296(16)
N4 C48 1.429(17)
O1 C2 1.389(19)
O1 C1 1.44(2)
O2 C7 1.325(16)
O3 C28 1.323(15)
O4 C29 1.385(16)
O4 C27 1.393(16)
O5 C31 1.375(16)
O5 C30 1.451(17)
O6 C36 1.311(15)
O7 C57 1.341(16)
O8 C56 1.368(15)
O8 C58 1.424(18)
O9 C60 1.26(2)
O10 C60 1.25(2)
O11 C62 1.30(2)
O12 C62 1.227(19)
O13 C64 1.255(16)
O14 C64 1.247(17)
O15 C66 1.254(17)
O16 C66 1.239(16)
O17 C70 1.252(19)
O18 C70 1.26(2)
O19 C68 1.25(2)
O20 C68 1.23(2)
C1 H1A 0.9600
C1 H1B 0.9600
C1 H1C 0.9600
C2 C3 1.35(2)
C2 C7 1.39(2)
C3 C4 1.38(2)
C3 H3A 0.9300
C4 C5 1.33(2)
C4 H4A 0.9300
C5 C6 1.41(2)
C5 H5A 0.9300
C6 C7 1.339(19)
C6 C8 1.479(19)
C8 H8A 0.9300
C9 C14 1.385(19)
C9 C10 1.411(18)
C10 C11 1.394(19)
C10 H10A 0.9300
C11 C12 1.32(2)
C11 H11A 0.9300
C12 C13 1.409(19)
C12 C15 1.51(2)
C13 C14 1.355(19)
C13 H13A 0.9300
C14 H14A 0.9300
C15 C16 1.526(18)
C15 H15B 0.9700
C15 H15A 0.9700
C16 C17 1.346(19)
C16 C21 1.39(2)
C17 C18 1.382(18)
C17 H17A 0.9300
C18 C19 1.393(18)
C18 H18A 0.9300
C19 C20 1.37(2)
C20 C21 1.379(18)
C20 H20A 0.9300
C21 H21A 0.9300
C22 C23 1.444(18)
C22 H22A 0.9300
C23 C28 1.390(19)
C23 C24 1.44(2)
C24 C25 1.34(2)
C24 H24A 0.9300
C25 C26 1.35(2)
C25 H25A 0.9300
C26 C27 1.33(2)
C26 H26A 0.9300
C27 C28 1.394(18)
C29 H29A 0.9600
C29 H29B 0.9600
C29 H29C 0.9600
C30 H30A 0.9600
C30 H30B 0.9600
C30 H30C 0.9600
C31 C32 1.37(2)
C31 C36 1.406(17)
C32 C33 1.39(2)
C32 H32A 0.9300
C33 C34 1.33(2)
C33 H33A 0.9300
C34 C35 1.42(2)
C34 H34A 0.9300
C35 C36 1.376(18)
C35 C37 1.447(17)
C37 H37A 0.9300
C38 C43 1.384(18)
C38 C39 1.405(17)
C39 C40 1.331(17)
C39 H39A 0.9300
C40 C41 1.402(19)
C40 H40A 0.9300
C41 C42 1.391(19)
C41 C44 1.489(17)
C42 C43 1.342(17)
C42 H42A 0.9300
C43 H43A 0.9300
C44 C45 1.507(19)
C44 H44A 0.9700
C44 H44B 0.9700
C45 C50 1.37(2)
C45 C46 1.412(18)
C46 C47 1.378(19)
C46 H46A 0.9300
C47 C48 1.38(2)
C47 H47A 0.9300
C48 C49 1.395(18)
C49 C50 1.366(19)
C49 H49A 0.9300
C50 H50A 0.9300
C51 C52 1.453(18)
C51 H51A 0.9300
C52 C57 1.363(18)
C52 C53 1.404(19)
C53 C54 1.33(2)
C53 H53A 0.9300
C54 C55 1.47(2)
C54 H54A 0.9300
C55 C56 1.351(19)
C55 H55A 0.9300
C56 C57 1.420(17)
C58 H58A 0.9600
C58 H58B 0.9600
C58 H58C 0.9600
C59 C60 1.51(3)
C59 H59A 0.9600
C59 H59B 0.9600
C59 H59C 0.9600
C61 C62 1.48(2)
C61 H61A 0.9607
C61 H61B 0.9640
C61 H61C 0.9669
C63 C64 1.51(2)
C63 H63A 0.9600
C63 H63B 0.9600
C63 H63C 0.9600
C65 C66 1.44(2)
C65 H65A 0.9600
C65 H65B 0.9600
C65 H65C 0.9600
C67 C68 1.49(3)
C67 H67A 0.9600
C67 H67B 0.9600
C67 H67C 0.9600
C69 C70 1.55(2)
C69 H69A 0.9600
C69 H69B 0.9600
C69 H69C 0.9600
O21 C71 1.448(10)
O21 H21B 0.8200
C71 H71A 0.9600
C71 H71B 0.9600
C71 H71C 0.9600
O22 C72 1.448(10)
O22 H22B 0.8200
C72 H72A 0.9600
C72 H72B 0.9600
C72 H72C 0.9600
O23 C73 1.455(10)
O23 H23A 0.8200
C73 H73A 0.9600
C73 H73B 0.9600
C73 H73C 0.9600
